data_4078284
loop_
_publ_author_name
'L\'opez-de-Luzuriaga, Jos\'e M.'
'Monge, Miguel'
'Olmos, M. Elena'
'Pascual, David'
'Rodr\?\'iguez-Castillo, Mar\?\'ia'

_publ_section_title
;
 Very Short Metallophilic Interactions Induced by
 Three-Center--Two-Electron Perhalophenyl Ligands in Phosphorescent Au--Cu
 Complexes
;
_journal_issue 9
_journal_name_full Organometallics
_journal_page_first 3720
_journal_paper_doi 10.1021/om300204x
_journal_volume 31
_journal_year 2012
_chemical_formula_moiety 'C36 H14 Au2 Cl15 Cu N2'
_chemical_formula_sum 'C36 H14 Au2 Cl15 Cu N2'
_chemical_formula_weight 1463.72
_chemical_name_common 'Compound X'
_chemical_name_systematic
;
 ?
;
_space_group_IT_number 14
_symmetry_cell_setting monoclinic
_symmetry_space_group_name_Hall '-P 2ybc'
_symmetry_space_group_name_H-M 'P 1 21/c 1'
_atom_sites_solution_hydrogens geom
_atom_sites_solution_primary direct
_atom_sites_solution_secondary difmap
_audit_conform_dict_location ftp://ftp.iucr.org/pub/cif_core.dic
_audit_conform_dict_name cif_core.dic
_audit_conform_dict_version 2.3
_audit_creation_date 2007-06-07T10:39:00-00:00
_audit_creation_method 'WinGX routine CIF_UPDATE'
_cell_angle_alpha 90
_cell_angle_beta 119.914(3)
_cell_angle_gamma 90
_cell_formula_units_Z 4
_cell_length_a 12.5473(3)
_cell_length_b 17.8938(9)
_cell_length_c 21.8989(9)
_cell_measurement_reflns_used 9135
_cell_measurement_temperature 100(2)
_cell_measurement_theta_max 27.52
_cell_measurement_theta_min 3.03
_cell_volume 4261.7(3)
_computing_cell_refinement 'HKL Scalepack (Otwinowski & Minor 1997)'
_computing_data_collection 'Collect (Nonius BV, 1997-2000)'
_computing_data_reduction 'HKL Denzo and Scalepack (Otwinowski & Minor 1'
_computing_molecular_graphics 'ORTEP-3 for Windows'
_computing_publication_material SHELXL-97
_computing_structure_refinement 'SHELXL-97 (Sheldrick, 1997)'
_computing_structure_solution 'SHELXS-97 (Sheldrick, 1997)'
_diffrn_ambient_temperature 100(2)
_diffrn_detector_area_resol_mean 9
_diffrn_measured_fraction_theta_full 0.986
_diffrn_measured_fraction_theta_max 0.986
_diffrn_measurement_device '95mm CCD camera on \k-goniostat'
_diffrn_measurement_device_type KappaCCD
_diffrn_measurement_method CCD
_diffrn_orient_matrix_type 'by Bruker AXS Collect from scalepack cell'
_diffrn_orient_matrix_UB_11 0.0574267
_diffrn_orient_matrix_UB_12 -0.0055947
_diffrn_orient_matrix_UB_13 0.0393902
_diffrn_orient_matrix_UB_21 -0.0297484
_diffrn_orient_matrix_UB_22 0.0436681
_diffrn_orient_matrix_UB_23 0.0246316
_diffrn_orient_matrix_UB_31 -0.0470712
_diffrn_orient_matrix_UB_32 -0.0344232
_diffrn_orient_matrix_UB_33 0.0248448
_diffrn_radiation_monochromator graphite
_diffrn_radiation_type MoK\a
_diffrn_radiation_wavelength 0.71073
_diffrn_reflns_av_R_equivalents 0.0596
_diffrn_reflns_av_unetI/netI 0.067
_diffrn_reflns_limit_h_max 16
_diffrn_reflns_limit_h_min -16
_diffrn_reflns_limit_k_max 23
_diffrn_reflns_limit_k_min -23
_diffrn_reflns_limit_l_max 23
_diffrn_reflns_limit_l_min -28
_diffrn_reflns_number 30527
_diffrn_reflns_theta_full 27.52
_diffrn_reflns_theta_max 27.52
_diffrn_reflns_theta_min 0.21
_exptl_absorpt_coefficient_mu 8.336
_exptl_absorpt_correction_T_max 0.1861
_exptl_absorpt_correction_T_min 0.1647
_exptl_absorpt_correction_type multi-scan
_exptl_absorpt_process_details
;
        multi-scan from symmetry-related measurements
 Sortav (Blessing 1995)
;
_exptl_crystal_colour orange
_exptl_crystal_density_diffrn 2.281
_exptl_crystal_density_method 'not measured'
_exptl_crystal_description cube
_exptl_crystal_F_000 2744
_exptl_crystal_size_max 0.16
_exptl_crystal_size_mid 0.15
_exptl_crystal_size_min 0.15
_refine_diff_density_max 3.494
_refine_diff_density_min -2.418
_refine_diff_density_rms 0.298
_refine_ls_extinction_method none
_refine_ls_goodness_of_fit_ref 1.034
_refine_ls_hydrogen_treatment riding
_refine_ls_matrix_type full
_refine_ls_number_parameters 505
_refine_ls_number_reflns 9689
_refine_ls_number_restraints 154
_refine_ls_restrained_S_all 1.028
_refine_ls_R_factor_all 0.0923
_refine_ls_R_factor_gt 0.0568
_refine_ls_shift/su_max 0.001
_refine_ls_shift/su_mean 0
_refine_ls_structure_factor_coef Fsqd
_refine_ls_weighting_details 'calc w=1/[\s^2^(Fo^2^)+(0.0651P)^2^+69.6078P] where P=(Fo^2^+2Fc^2^)/3'
_refine_ls_weighting_scheme calc
_refine_ls_wR_factor_gt 0.124
_refine_ls_wR_factor_ref 0.143
_reflns_number_gt 7271
_reflns_number_total 9689
_reflns_threshold_expression >2sigma(I)
_cod_data_source_file om300204x_si_001.cif
_cod_data_source_block ait1
_cod_depositor_comments
;
The following automatic conversions were performed:

'_symmetry_cell_setting' value 'Monoclinic' changed to 'monoclinic'
according to /home/saulius/struct/CIF-dictionaries/cif_core.dic
dictionary named 'cif_core.dic' version 2.4.1 from 2010-06-29.

Automatic conversion script
Id: cif_fix_values 1715 2011-07-08 13:25:40Z adriana 
;
_cod_original_sg_symbol_H-M P21/c
_cod_database_code 4078284

loop_
_symmetry_equiv_pos_as_xyz
'x, y, z'
'-x, y+1/2, -z+1/2'
'-x, -y, -z'
'x, -y-1/2, z-1/2'

loop_
_atom_site_label
_atom_site_type_symbol
_atom_site_fract_x
_atom_site_fract_y
_atom_site_fract_z
_atom_site_U_iso_or_equiv
_atom_site_adp_type
_atom_site_occupancy
_atom_site_symmetry_multiplicity
_atom_site_calc_flag
_atom_site_refinement_flags
Au1 Au 0.19180(3) 0.35772(2) 0.266788(19) 0.01576(11) Uani 1 1 d .
Au2 Au 0.21290(3) 0.34351(2) 0.395970(19) 0.01614(11) Uani 1 1 d .
Cu Cu 0.05469(11) 0.44418(7) 0.30106(7) 0.0226(3) Uani 1 1 d .
C1 C 0.1171(7) 0.4329(5) 0.1857(5) 0.0171(19) Uani 1 1 d DU
C2 C 0.0034(8) 0.4195(5) 0.1269(4) 0.0169(19) Uani 1 1 d DU
C3 C -0.0589(7) 0.4715(5) 0.0737(4) 0.0150(18) Uani 1 1 d DU
C4 C -0.0059(7) 0.5408(5) 0.0793(5) 0.0159(18) Uani 1 1 d DU
C5 C 0.1087(8) 0.5563(5) 0.1363(5) 0.020(2) Uani 1 1 d DU
C6 C 0.1685(7) 0.5023(5) 0.1875(4) 0.0146(18) Uani 1 1 d DU
Cl1 Cl -0.0589(2) 0.32946(15) 0.11484(14) 0.0274(6) Uani 1 1 d D
Cl2 Cl -0.2018(2) 0.45201(16) 0.00251(13) 0.0270(6) Uani 1 1 d D
Cl3 Cl -0.0806(2) 0.60752(15) 0.01511(13) 0.0254(5) Uani 1 1 d D
Cl4 Cl 0.1784(2) 0.64129(14) 0.14253(14) 0.0238(5) Uani 1 1 d D
Cl5 Cl 0.3160(2) 0.52056(14) 0.25790(13) 0.0218(5) Uani 1 1 d D
C11 C 0.2764(7) 0.2686(5) 0.3427(4) 0.0191(19) Uani 1 1 d DU
C12 C 0.4032(8) 0.2663(5) 0.3693(4) 0.0193(19) Uani 1 1 d DU
C13 C 0.4690(8) 0.2002(5) 0.3794(5) 0.024(2) Uani 1 1 d DU
C14 C 0.4040(8) 0.1341(5) 0.3617(5) 0.023(2) Uani 1 1 d DU
C15 C 0.2786(9) 0.1317(5) 0.3361(5) 0.023(2) Uani 1 1 d DU
C16 C 0.2162(8) 0.1993(5) 0.3248(5) 0.020(2) Uani 1 1 d DU
Cl6 Cl 0.4854(2) 0.34965(14) 0.39498(14) 0.0251(5) Uani 1 1 d D
Cl7 Cl 0.6243(2) 0.20192(17) 0.41031(15) 0.0317(6) Uani 1 1 d D
Cl8 Cl 0.4829(3) 0.05021(17) 0.37307(17) 0.0416(8) Uani 1 1 d D
Cl9 Cl 0.2029(3) 0.04752(15) 0.32218(15) 0.0352(7) Uani 1 1 d D
Cl10 Cl 0.0579(2) 0.19623(15) 0.29125(15) 0.0295(6) Uani 1 1 d D
C21 C 0.1744(7) 0.3915(4) 0.4671(4) 0.0140(18) Uani 1 1 d DU
C22 C 0.2494(7) 0.4456(4) 0.5139(4) 0.0180(19) Uani 1 1 d DU
C23 C 0.2292(9) 0.4740(5) 0.5674(5) 0.028(2) Uani 1 1 d DU
C24 C 0.1321(9) 0.4484(5) 0.5738(6) 0.026(2) Uani 1 1 d DU
C25 C 0.0540(9) 0.3947(5) 0.5273(5) 0.021(2) Uani 1 1 d DU
C26 C 0.0787(8) 0.3657(5) 0.4757(5) 0.021(2) Uani 1 1 d DU
Cl11 Cl 0.3722(2) 0.48138(15) 0.50739(14) 0.0246(5) Uani 1 1 d D
Cl12 Cl 0.3289(3) 0.53914(17) 0.62697(16) 0.0378(7) Uani 1 1 d D
Cl13 Cl 0.1094(3) 0.47969(19) 0.64032(17) 0.0420(8) Uani 1 1 d D
Cl14 Cl -0.0689(3) 0.36170(17) 0.53458(16) 0.0320(6) Uani 1 1 d D
Cl15 Cl -0.0144(2) 0.29391(15) 0.42283(14) 0.0265(6) Uani 1 1 d D
N1 N 0.1307(7) 0.5380(5) 0.3302(5) 0.0228(19) Uani 1 1 d U
C31 C 0.4347(8) 0.7394(6) 0.4314(5) 0.022(2) Uani 1 1 d DU
C32 C 0.3854(10) 0.8090(6) 0.4324(5) 0.027(2) Uani 1 1 d DU
H32 H 0.3018 0.813 0.4169 0.032 Uiso 1 1 calc R
C33 C 0.4588(10) 0.8719(6) 0.4562(5) 0.031(2) Uani 1 1 d DU
H33 H 0.4254 0.9179 0.4573 0.037 Uiso 1 1 calc R
C34 C 0.5827(9) 0.8656(6) 0.4783(5) 0.029(2) Uani 1 1 d DU
H34 H 0.6324 0.9078 0.4937 0.034 Uiso 1 1 calc R
C35 C 0.6336(10) 0.7973(7) 0.4778(6) 0.032(2) Uani 1 1 d DU
H35 H 0.7172 0.7936 0.4932 0.039 Uiso 1 1 calc R
C36 C 0.5608(9) 0.7353(6) 0.4545(5) 0.025(2) Uani 1 1 d DU
H36 H 0.5954 0.6895 0.4541 0.03 Uiso 1 1 calc R
C37 C 0.3604(10) 0.6709(6) 0.4042(6) 0.025(2) Uani 1 1 d U
H37 H 0.4036 0.6271 0.4087 0.03 Uiso 1 1 calc R
C38 C 0.2407(10) 0.6645(6) 0.3743(6) 0.026(2) Uani 1 1 d U
H38 H 0.1935 0.707 0.3679 0.031 Uiso 1 1 calc R
C39 C 0.1812(9) 0.5940(6) 0.3514(5) 0.020(2) Uani 1 1 d U
N2 N -0.0923(8) 0.3892(5) 0.2656(4) 0.0214(18) Uani 1 1 d U
C41 C -0.4963(9) 0.2907(6) 0.2110(5) 0.027(2) Uani 1 1 d DU
C42 C -0.4944(10) 0.2145(6) 0.2210(5) 0.028(2) Uani 1 1 d DU
H42 H -0.4198 0.1892 0.2406 0.034 Uiso 1 1 calc R
C43 C -0.6000(10) 0.1751(7) 0.2027(6) 0.037(3) Uani 1 1 d DU
H43 H -0.5961 0.124 0.2111 0.044 Uiso 1 1 calc R
C44 C -0.7128(10) 0.2115(6) 0.1715(5) 0.033(2) Uani 1 1 d DU
H44 H -0.7849 0.1848 0.1575 0.039 Uiso 1 1 calc R
C45 C -0.7165(10) 0.2878(7) 0.1614(6) 0.035(2) Uani 1 1 d DU
H45 H -0.7912 0.3131 0.1405 0.043 Uiso 1 1 calc R
C46 C -0.6086(10) 0.3263(7) 0.1824(6) 0.033(2) Uani 1 1 d DU
H46 H -0.6115 0.378 0.1773 0.039 Uiso 1 1 calc R
C47 C -0.3845(10) 0.3348(6) 0.2269(6) 0.026(2) Uani 1 1 d U
H47 H -0.3931 0.3865 0.2237 0.031 Uiso 1 1 calc R
C48 C -0.2756(10) 0.3082(6) 0.2450(5) 0.026(2) Uani 1 1 d U
H48 H -0.2637 0.2568 0.2503 0.031 Uiso 1 1 calc R
C49 C -0.1755(9) 0.3539(6) 0.2566(5) 0.021(2) Uani 1 1 d U

loop_
_atom_site_aniso_label
_atom_site_aniso_U_11
_atom_site_aniso_U_22
_atom_site_aniso_U_33
_atom_site_aniso_U_23
_atom_site_aniso_U_13
_atom_site_aniso_U_12
Au1 0.01691(19) 0.01561(19) 0.01647(18) 0.00043(14) 0.00961(15) 0.00053(15)
Au2 0.01770(19) 0.01653(19) 0.01687(18) -0.00196(15) 0.01064(15) -0.00015(15)
Cu 0.0219(6) 0.0178(6) 0.0301(7) -0.0008(5) 0.0145(6) 0.0007(5)
C1 0.014(4) 0.018(4) 0.025(5) -0.009(4) 0.015(4) -0.003(4)
C2 0.017(4) 0.018(5) 0.018(5) 0.002(4) 0.010(4) 0.001(4)
C3 0.014(4) 0.018(4) 0.012(4) -0.005(3) 0.007(3) -0.001(3)
C4 0.019(4) 0.018(4) 0.013(4) -0.002(4) 0.010(3) 0.002(4)
C5 0.023(5) 0.016(5) 0.028(5) -0.003(4) 0.018(4) -0.002(4)
C6 0.011(4) 0.023(5) 0.013(4) -0.005(4) 0.008(3) 0.001(3)
Cl1 0.0253(13) 0.0207(13) 0.0310(14) -0.0015(11) 0.0101(11) -0.0075(11)
Cl2 0.0161(12) 0.0334(15) 0.0221(13) -0.0017(11) 0.0025(10) -0.0027(11)
Cl3 0.0238(13) 0.0241(13) 0.0249(13) 0.0053(11) 0.0097(11) 0.0044(11)
Cl4 0.0224(12) 0.0188(12) 0.0289(13) 0.0032(10) 0.0118(11) -0.0031(10)
Cl5 0.0154(11) 0.0249(13) 0.0201(12) -0.0001(10) 0.0050(9) -0.0040(10)
C11 0.023(5) 0.016(4) 0.017(5) 0.000(4) 0.009(4) 0.002(4)
C12 0.027(5) 0.017(4) 0.019(5) 0.001(4) 0.015(4) -0.004(4)
C13 0.024(5) 0.026(5) 0.025(5) 0.005(4) 0.014(4) 0.006(4)
C14 0.036(5) 0.017(4) 0.016(5) 0.000(4) 0.013(4) 0.012(4)
C15 0.040(5) 0.016(4) 0.018(5) 0.005(4) 0.018(5) 0.003(4)
C16 0.023(5) 0.021(5) 0.020(5) 0.003(4) 0.014(4) 0.003(4)
Cl6 0.0208(12) 0.0240(13) 0.0316(14) 0.0034(11) 0.0138(11) -0.0021(10)
Cl7 0.0234(13) 0.0436(17) 0.0321(14) 0.0077(13) 0.0169(12) 0.0127(12)
Cl8 0.0509(19) 0.0262(15) 0.0397(17) 0.0017(13) 0.0165(15) 0.0184(14)
Cl9 0.0487(18) 0.0159(13) 0.0324(15) -0.0015(11) 0.0137(13) -0.0059(12)
Cl10 0.0238(13) 0.0264(14) 0.0356(15) -0.0064(12) 0.0127(12) -0.0060(11)
C21 0.020(5) 0.012(4) 0.015(4) 0.002(3) 0.012(4) 0.003(4)
C22 0.018(5) 0.010(4) 0.030(5) -0.005(4) 0.015(4) -0.001(4)
C23 0.036(6) 0.023(6) 0.023(5) -0.004(4) 0.013(5) -0.003(4)
C24 0.040(6) 0.019(5) 0.031(6) -0.004(4) 0.027(5) -0.008(4)
C25 0.028(5) 0.019(5) 0.023(5) 0.003(4) 0.018(4) 0.000(4)
C26 0.019(5) 0.023(5) 0.019(5) 0.001(4) 0.009(4) -0.002(4)
Cl11 0.0250(13) 0.0270(14) 0.0287(13) -0.0058(11) 0.0185(11) -0.0083(11)
Cl12 0.0518(18) 0.0389(17) 0.0331(15) -0.0201(13) 0.0289(14) -0.0207(14)
Cl13 0.059(2) 0.0464(19) 0.0443(18) -0.0191(15) 0.0434(17) -0.0124(16)
Cl14 0.0339(15) 0.0378(16) 0.0384(15) -0.0047(13) 0.0287(13) -0.0073(13)
Cl15 0.0293(14) 0.0267(14) 0.0272(13) -0.0050(11) 0.0169(11) -0.0091(11)
N1 0.017(4) 0.024(4) 0.029(5) -0.007(4) 0.013(4) 0.000(3)
C31 0.017(4) 0.030(5) 0.018(5) 0.004(4) 0.008(4) -0.001(4)
C32 0.027(5) 0.034(5) 0.020(5) 0.001(5) 0.012(4) -0.001(4)
C33 0.040(6) 0.031(5) 0.022(6) -0.002(5) 0.017(5) 0.000(5)
C34 0.036(5) 0.032(5) 0.021(5) -0.007(5) 0.016(5) -0.015(5)
C35 0.020(5) 0.053(7) 0.022(5) -0.001(5) 0.008(4) -0.006(4)
C36 0.024(5) 0.028(5) 0.026(6) 0.008(4) 0.015(5) 0.004(4)
C37 0.024(5) 0.026(5) 0.024(5) 0.003(4) 0.012(4) 0.006(4)
C38 0.033(5) 0.018(5) 0.039(6) -0.005(5) 0.026(5) -0.003(4)
C39 0.020(5) 0.020(5) 0.018(5) 0.000(4) 0.008(4) 0.001(4)
N2 0.018(4) 0.023(5) 0.021(4) 0.003(4) 0.008(4) 0.009(3)
C41 0.033(5) 0.036(5) 0.018(5) -0.008(5) 0.018(4) -0.004(4)
C42 0.029(5) 0.037(5) 0.016(5) 0.002(5) 0.008(4) -0.004(4)
C43 0.041(6) 0.038(6) 0.033(7) 0.000(5) 0.020(6) -0.007(4)
C44 0.028(5) 0.054(6) 0.019(5) -0.015(5) 0.014(5) -0.013(5)
C45 0.036(5) 0.053(6) 0.022(6) -0.010(5) 0.017(5) 0.003(5)
C46 0.030(5) 0.044(6) 0.029(6) -0.012(5) 0.019(5) 0.002(4)
C47 0.029(5) 0.023(5) 0.026(5) -0.004(5) 0.014(5) -0.001(4)
C48 0.028(5) 0.025(6) 0.024(5) 0.001(5) 0.012(5) 0.000(4)
C49 0.020(5) 0.025(5) 0.022(5) -0.007(4) 0.014(4) 0.003(4)

loop_
_atom_type_symbol
_atom_type_description
_atom_type_scat_dispersion_real
_atom_type_scat_dispersion_imag
_atom_type_scat_source
C C 0.0033 0.0016 'International Tables Vol C Tables 4.2.6.8 and 6.1.1.4'
H H 0 0 'International Tables Vol C Tables 4.2.6.8 and 6.1.1.4'
N N 0.0061 0.0033 'International Tables Vol C Tables 4.2.6.8 and 6.1.1.4'
Au Au -2.0133 8.8022 'International Tables Vol C Tables 4.2.6.8 and 6.1.1.4'
Cu Cu 0.3201 1.2651 'International Tables Vol C Tables 4.2.6.8 and 6.1.1.4'
Cl Cl 0.1484 0.1585 'International Tables Vol C Tables 4.2.6.8 and 6.1.1.4'

loop_
_geom_angle_atom_site_label_1
_geom_angle_atom_site_label_2
_geom_angle_atom_site_label_3
_geom_angle
C1 Au1 C11 171.8(3)
C1 Au1 Cu 77.5(2)
C11 Au1 Cu 110.4(2)
C1 Au1 Au2 136.8(2)
C11 Au1 Au2 51.4(2)
Cu Au1 Au2 60.42(3)
C21 Au2 C11 164.0(3)
C21 Au2 Cu 86.8(2)
C11 Au2 Cu 108.8(2)
C21 Au2 Au1 145.0(2)
C11 Au2 Au1 51.0(2)
Cu Au2 Au1 59.16(3)
N1 Cu N2 146.5(4)
N1 Cu Au1 108.8(3)
N2 Cu Au1 102.5(3)
N1 Cu Au2 106.2(3)
N2 Cu Au2 99.2(3)
Au1 Cu Au2 60.42(3)
C2 C1 C6 115.3(9)
C2 C1 Au1 120.5(6)
C6 C1 Au1 123.9(6)
C1 C2 C3 123.5(8)
C1 C2 Cl1 118.3(7)
C3 C2 Cl1 117.9(7)
C4 C3 C2 118.9(8)
C4 C3 Cl2 119.9(7)
C2 C3 Cl2 121.3(7)
C5 C4 C3 119.7(9)
C5 C4 Cl3 119.8(7)
C3 C4 Cl3 120.5(6)
C4 C5 C6 119.5(8)
C4 C5 Cl4 120.4(7)
C6 C5 Cl4 120.1(7)
C5 C6 C1 123.0(8)
C5 C6 Cl5 119.5(7)
C1 C6 Cl5 117.6(7)
C12 C11 C16 115.7(9)
C12 C11 Au1 111.3(5)
C16 C11 Au1 116.6(6)
C12 C11 Au2 116.2(5)
C16 C11 Au2 113.8(6)
Au1 C11 Au2 77.7(3)
C13 C12 C11 123.5(8)
C13 C12 Cl6 117.8(7)
C11 C12 Cl6 118.6(7)
C14 C13 C12 117.5(8)
C14 C13 Cl7 121.5(7)
C12 C13 Cl7 120.9(7)
C13 C14 C15 122.3(9)
C13 C14 Cl8 118.9(7)
C15 C14 Cl8 118.7(7)
C14 C15 C16 118.0(8)
C14 C15 Cl9 120.9(7)
C16 C15 Cl9 121.0(8)
C15 C16 C11 122.7(8)
C15 C16 Cl10 118.0(7)
C11 C16 Cl10 119.3(7)
C22 C21 C26 116.6(8)
C22 C21 Au2 121.9(6)
C26 C21 Au2 121.1(6)
C21 C22 C23 122.0(8)
C21 C22 Cl11 120.0(7)
C23 C22 Cl11 118.0(7)
C24 C23 C22 120.1(8)
C24 C23 Cl12 119.5(7)
C22 C23 Cl12 120.4(7)
C23 C24 C25 119.6(9)
C23 C24 Cl13 120.7(7)
C25 C24 Cl13 119.7(7)
C24 C25 C26 119.1(8)
C24 C25 Cl14 120.3(7)
C26 C25 Cl14 120.6(7)
C21 C26 C25 122.6(8)
C21 C26 Cl15 119.8(7)
C25 C26 Cl15 117.6(7)
C39 N1 Cu 176.5(9)
C32 C31 C36 118.1(10)
C32 C31 C37 123.5(8)
C36 C31 C37 118.3(9)
C33 C32 C31 121.0(10)
C33 C32 H32 119.5
C31 C32 H32 119.5
C32 C33 C34 119.1(10)
C32 C33 H33 120.4
C34 C33 H33 120.4
C35 C34 C33 120.9(11)
C35 C34 H34 119.6
C33 C34 H34 119.6
C36 C35 C34 119.8(10)
C36 C35 H35 120.1
C34 C35 H35 120.1
C35 C36 C31 121.1(10)
C35 C36 H36 119.5
C31 C36 H36 119.5
C38 C37 C31 127.6(10)
C38 C37 H37 116.2
C31 C37 H37 116.2
C37 C38 C39 121.5(10)
C37 C38 H38 119.3
C39 C38 H38 119.3
N1 C39 C38 177.3(12)
C49 N2 Cu 167.6(8)
C42 C41 C46 117.5(11)
C42 C41 C47 123.1(9)
C46 C41 C47 119.4(10)
C43 C42 C41 121.6(11)
C43 C42 H42 119.2
C41 C42 H42 119.2
C42 C43 C44 120.1(11)
C42 C43 H43 120
C44 C43 H43 120
C45 C44 C43 119.2(11)
C45 C44 H44 120.4
C43 C44 H44 120.4
C46 C45 C44 119.5(11)
C46 C45 H45 120.3
C44 C45 H45 120.3
C45 C46 C41 122.1(11)
C45 C46 H46 118.9
C41 C46 H46 118.9
C48 C47 C41 126.6(11)
C48 C47 H47 116.7
C41 C47 H47 116.7
C47 C48 C49 123.0(11)
C47 C48 H48 118.5
C49 C48 H48 118.5
N2 C49 C48 177.8(11)

loop_
_geom_bond_atom_site_label_1
_geom_bond_atom_site_label_2
_geom_bond_distance
Au1 C1 2.044(10)
Au1 C11 2.162(9)
Au1 Cu 2.6841(13)
Au1 Au2 2.7186(5)
Au2 C21 2.036(9)
Au2 C11 2.174(9)
Au2 Cu 2.7184(13)
Cu N1 1.879(9)
Cu N2 1.882(9)
C1 C2 1.386(11)
C1 C6 1.392(11)
C2 C3 1.388(11)
C2 Cl1 1.752(9)
C3 C4 1.384(11)
C3 Cl2 1.726(8)
C4 C5 1.382(11)
C4 Cl3 1.721(10)
C5 C6 1.384(12)
C5 Cl4 1.726(9)
C6 Cl5 1.750(8)
C11 C12 1.396(11)
C11 C16 1.402(11)
C12 C13 1.394(12)
C12 Cl6 1.740(9)
C13 C14 1.378(12)
C13 Cl7 1.714(9)
C14 C15 1.383(12)
C14 Cl8 1.747(10)
C15 C16 1.394(12)
C15 Cl9 1.725(10)
C16 Cl10 1.742(9)
C21 C22 1.383(11)
C21 C26 1.384(11)
C22 C23 1.411(12)
C22 Cl11 1.738(9)
C23 C24 1.373(12)
C23 Cl12 1.731(10)
C24 C25 1.387(12)
C24 Cl13 1.711(10)
C25 C26 1.411(12)
C25 Cl14 1.731(9)
C26 Cl15 1.734(9)
N1 C39 1.152(13)
C31 C32 1.395(12)
C31 C36 1.403(12)
C31 C37 1.474(15)
C32 C33 1.382(14)
C32 H32 0.93
C33 C34 1.384(13)
C33 H33 0.93
C34 C35 1.380(13)
C34 H34 0.93
C35 C36 1.364(13)
C35 H35 0.93
C36 H36 0.93
C37 C38 1.311(15)
C37 H37 0.93
C38 C39 1.424(14)
C38 H38 0.93
N2 C49 1.151(13)
C41 C42 1.379(13)
C41 C46 1.380(13)
C41 C47 1.490(15)
C42 C43 1.372(14)
C42 H42 0.93
C43 C44 1.390(13)
C43 H43 0.93
C44 C45 1.380(14)
C44 H44 0.93
C45 C46 1.377(14)
C45 H45 0.93
C46 H46 0.93
C47 C48 1.308(15)
C47 H47 0.93
C48 C49 1.412(15)
C48 H48 0.93
